data_4506323
loop_
_publ_author_name
'Lin, Lang'
'Yu, Rongmin'
'Yang, Wenbin'
'Wu, Xiao-Yuan'
'Lu, Can-Zhong'

_publ_section_title
;
 A Series of Chiral Metal--Organic Frameworks Based on Oxalyl
 Retro-Peptides: Synthesis, Characterization, Dichroism Spectra, and Gas
 Adsorption
;
_journal_issue 6
_journal_name_full 'Crystal Growth &amp; Design'
_journal_page_first 3304
_journal_paper_doi 10.1021/cg300440t
_journal_volume 12
_journal_year 2012
_chemical_absolute_configuration ad
_chemical_formula_moiety 'C18 H22 Cu2 N6 O6, 2(O)'
_chemical_formula_sum 'C18 H22 Cu2 N6 O8'
_chemical_formula_weight 577.50
_chemical_name_systematic
; 
 ? 
;
_space_group_IT_number 18
_space_group_name_Hall 'P 2 2ab'
_symmetry_space_group_name_Hall 'P 2 2ab'
_symmetry_space_group_name_H-M 'P 21 21 2'
_atom_sites_solution_hydrogens geom
_atom_sites_solution_primary direct
_atom_sites_solution_secondary difmap
_audit_creation_method SHELXL-97
_cell_angle_alpha 90.00
_cell_angle_beta 90.00
_cell_angle_gamma 90.00
_cell_formula_units_Z 4
_cell_length_a 10.7957(6)
_cell_length_b 26.9671(17)
_cell_length_c 9.6972(4)
_cell_measurement_temperature 173(2)
_cell_volume 2823.1(3)
_computing_structure_refinement 'SHELXL-97 (Sheldrick, 1997)'
_computing_structure_solution 'SHELXS-97 (Sheldrick, 1990)'
_diffrn_ambient_temperature 173(2)
_diffrn_measured_fraction_theta_full 0.963
_diffrn_measured_fraction_theta_max 0.963
_diffrn_radiation_monochromator graphite
_diffrn_radiation_source 'fine-focus sealed tube'
_diffrn_radiation_type MoK\a
_diffrn_radiation_wavelength 0.71073
_diffrn_reflns_av_R_equivalents 0.0261
_diffrn_reflns_av_sigmaI/netI 0.0270
_diffrn_reflns_limit_h_max 14
_diffrn_reflns_limit_h_min -14
_diffrn_reflns_limit_k_max 31
_diffrn_reflns_limit_k_min -32
_diffrn_reflns_limit_l_max 12
_diffrn_reflns_limit_l_min -12
_diffrn_reflns_number 21462
_diffrn_reflns_theta_full 27.48
_diffrn_reflns_theta_max 27.48
_diffrn_reflns_theta_min 3.62
_exptl_absorpt_coefficient_mu 1.553
_exptl_absorpt_correction_T_max 0.8859
_exptl_absorpt_correction_T_min 0.8356
_exptl_absorpt_correction_type multi-scan
_exptl_crystal_density_diffrn 1.359
_exptl_crystal_density_method 'not measured'
_exptl_crystal_F_000 1176
_exptl_crystal_size_max 0.12
_exptl_crystal_size_mid 0.10
_exptl_crystal_size_min 0.08
_refine_diff_density_max 1.142
_refine_diff_density_min -0.468
_refine_diff_density_rms 0.098
_refine_ls_abs_structure_details 'Flack H D (1983), Acta Cryst. A39, 876-881'
_refine_ls_abs_structure_Flack 0.02(2)
_refine_ls_extinction_method none
_refine_ls_goodness_of_fit_ref 1.044
_refine_ls_hydrogen_treatment constr
_refine_ls_matrix_type full
_refine_ls_number_parameters 302
_refine_ls_number_reflns 6210
_refine_ls_number_restraints 0
_refine_ls_restrained_S_all 1.044
_refine_ls_R_factor_all 0.0475
_refine_ls_R_factor_gt 0.0422
_refine_ls_shift/su_max 0.001
_refine_ls_shift/su_mean 0.000
_refine_ls_structure_factor_coef Fsqd
_refine_ls_weighting_details 'calc w=1/[\s^2^(Fo^2^)+(0.0833P)^2^+2.0043P] where P=(Fo^2^+2Fc^2^)/3'
_refine_ls_weighting_scheme calc
_refine_ls_wR_factor_gt 0.1334
_refine_ls_wR_factor_ref 0.1407
_reflns_number_gt 5484
_reflns_number_total 6210
_reflns_threshold_expression >2sigma(I)
_cod_data_source_file cg300440t_si_002.cif
_cod_data_source_block compoundD-1
_cod_database_code 4506323

loop_
_symmetry_equiv_pos_as_xyz
'x, y, z'
'-x, -y, z'
'x+1/2, -y+1/2, -z'
'-x+1/2, y+1/2, -z'

loop_
_atom_site_label
_atom_site_type_symbol
_atom_site_fract_x
_atom_site_fract_y
_atom_site_fract_z
_atom_site_U_iso_or_equiv
_atom_site_adp_type
_atom_site_occupancy
_atom_site_symmetry_multiplicity
_atom_site_calc_flag
_atom_site_refinement_flags
Cu1 Cu -0.61493(4) -0.332123(15) -0.31405(5) 0.02928(13) Uani 1 1 d .
Cu2 Cu -0.38980(4) -0.166095(14) -0.18675(4) 0.02797(13) Uani 1 1 d .
O1 O -0.6829(3) -0.34531(10) -0.5018(3) 0.0385(7) Uani 1 1 d .
O1W O -0.9928(5) -0.3574(2) -0.3843(5) 0.1054(16) Uani 1 1 d .
O2 O -0.5130(3) -0.30488(10) -0.1570(3) 0.0411(7) Uani 1 1 d .
O3 O -0.4968(3) -0.19227(10) -0.3428(3) 0.0381(6) Uani 1 1 d .
O4 O -0.3176(3) -0.15277(10) -0.0019(3) 0.0394(7) Uani 1 1 d .
O5 O -0.7960(3) -0.31510(12) -0.2078(3) 0.0486(8) Uani 1 1 d .
O6 O -0.2167(3) -0.18957(13) -0.2946(3) 0.0504(8) Uani 1 1 d .
N1 N -0.5901(3) -0.26792(12) -0.3907(3) 0.0303(7) Uani 1 1 d .
N2 N -0.4296(3) -0.22803(12) -0.1032(3) 0.0337(7) Uani 1 1 d .
N3 N -0.6035(4) -0.40102(12) -0.2478(3) 0.0356(7) Uani 1 1 d .
N4 N -0.6584(3) -0.41609(12) -0.1332(4) 0.0443(9) Uani 1 1 d .
H4A H -0.7140 -0.3986 -0.0878 0.053 Uiso 1 1 calc R
N5 N -0.3366(3) -0.08349(12) -0.3735(4) 0.0421(9) Uani 1 1 d .
H5A H -0.2798 -0.1007 -0.4177 0.050 Uiso 1 1 calc R
N6 N -0.3926(4) -0.09877(12) -0.2552(4) 0.0372(8) Uani 1 1 d .
C1 C -0.7505(5) -0.22285(19) -0.5194(6) 0.0601(13) Uani 1 1 d .
H1A H -0.7237 -0.1907 -0.4829 0.090 Uiso 1 1 calc R
H1B H -0.8142 -0.2369 -0.4590 0.090 Uiso 1 1 calc R
H1C H -0.7845 -0.2184 -0.6122 0.090 Uiso 1 1 calc R
C2 C -0.6410(4) -0.25768(15) -0.5255(4) 0.0339(8) Uani 1 1 d .
H2A H -0.5752 -0.2433 -0.5861 0.041 Uiso 1 1 calc R
C3 C -0.6826(4) -0.30823(16) -0.5835(4) 0.0361(9) Uani 1 1 d .
C4 C -0.5270(3) -0.23703(13) -0.3166(4) 0.0283(7) Uani 1 1 d .
C5 C -0.4869(3) -0.25987(13) -0.1811(4) 0.0297(7) Uani 1 1 d .
C6 C -0.3837(5) -0.23709(17) 0.0350(4) 0.0441(10) Uani 1 1 d .
H6A H -0.3174 -0.2629 0.0305 0.053 Uiso 1 1 calc R
C7 C -0.4852(7) -0.2550(3) 0.1314(5) 0.094(3) Uani 1 1 d .
H7A H -0.5190 -0.2864 0.0970 0.141 Uiso 1 1 calc R
H7B H -0.5514 -0.2302 0.1354 0.141 Uiso 1 1 calc R
H7C H -0.4509 -0.2600 0.2239 0.141 Uiso 1 1 calc R
C8 C -0.3267(4) -0.18863(16) 0.0861(4) 0.0365(9) Uani 1 1 d .
C9 C -0.4524(6) -0.4322(2) -0.4139(7) 0.0776(19) Uani 1 1 d .
H9A H -0.4663 -0.3995 -0.4548 0.116 Uiso 1 1 calc R
H9B H -0.4772 -0.4580 -0.4797 0.116 Uiso 1 1 calc R
H9C H -0.3644 -0.4361 -0.3915 0.116 Uiso 1 1 calc R
C10 C -0.5277(4) -0.43708(15) -0.2853(5) 0.0391(9) Uani 1 1 d .
C11 C -0.5352(3) -0.47644(14) -0.1935(5) 0.0372(8) Uani 1 1 d .
C12 C -0.6194(5) -0.46104(16) -0.0947(6) 0.0501(12) Uani 1 1 d .
C13 C -0.6694(8) -0.4860(2) 0.0282(8) 0.103(3) Uani 1 1 d .
H13A H -0.7282 -0.4640 0.0748 0.155 Uiso 1 1 calc R
H13B H -0.6014 -0.4941 0.0914 0.155 Uiso 1 1 calc R
H13C H -0.7118 -0.5165 0.0005 0.155 Uiso 1 1 calc R
C14 C -0.3348(8) -0.0158(2) -0.5462(8) 0.107(3) Uani 1 1 d .
H14A H -0.2728 -0.0372 -0.5899 0.161 Uiso 1 1 calc R
H14B H -0.2979 0.0166 -0.5263 0.161 Uiso 1 1 calc R
H14C H -0.4054 -0.0115 -0.6087 0.161 Uiso 1 1 calc R
C15 C -0.3781(4) -0.03913(16) -0.4147(6) 0.0482(11) Uani 1 1 d .
C16 C -0.4643(3) -0.02330(13) -0.3197(5) 0.0345(8) Uani 1 1 d .
C17 C -0.4722(5) -0.06151(17) -0.2222(5) 0.0467(11) Uani 1 1 d .
C18 C -0.5534(7) -0.0663(2) -0.0984(8) 0.103(3) Uani 1 1 d .
H18A H -0.5354 -0.0977 -0.0514 0.155 Uiso 1 1 calc R
H18B H -0.6404 -0.0659 -0.1272 0.155 Uiso 1 1 calc R
H18C H -0.5376 -0.0386 -0.0354 0.155 Uiso 1 1 calc R
O2W O -0.3455(12) -0.3717(5) -0.0289(13) 0.255(6) Uiso 1 1 d .

loop_
_atom_site_aniso_label
_atom_site_aniso_U_11
_atom_site_aniso_U_22
_atom_site_aniso_U_33
_atom_site_aniso_U_23
_atom_site_aniso_U_13
_atom_site_aniso_U_12
Cu1 0.0394(2) 0.0191(2) 0.0294(2) -0.00083(18) -0.0039(2) -0.00246(19)
Cu2 0.0399(2) 0.0183(2) 0.0257(2) -0.00113(18) -0.00271(19) -0.00139(19)
O1 0.0562(17) 0.0295(14) 0.0299(13) -0.0026(11) -0.0073(12) -0.0139(13)
O1W 0.117(4) 0.116(4) 0.083(3) 0.003(3) -0.007(3) -0.004(3)
O2 0.0594(17) 0.0265(14) 0.0375(15) 0.0075(12) -0.0156(13) -0.0125(13)
O3 0.0573(16) 0.0230(14) 0.0339(14) 0.0041(11) -0.0126(13) -0.0069(12)
O4 0.0556(17) 0.0312(15) 0.0314(14) -0.0017(11) -0.0050(13) -0.0113(13)
O5 0.0555(17) 0.061(2) 0.0294(15) -0.0020(14) 0.0102(13) 0.0163(16)
O6 0.0584(17) 0.066(2) 0.0271(14) -0.0023(14) 0.0046(13) 0.0250(16)
N1 0.0413(15) 0.0259(16) 0.0238(14) 0.0012(12) -0.0063(12) -0.0053(13)
N2 0.0478(17) 0.0271(17) 0.0263(14) 0.0031(13) -0.0078(13) -0.0099(14)
N3 0.0445(19) 0.0215(17) 0.0409(18) -0.0001(13) 0.0001(15) 0.0003(16)
N4 0.049(2) 0.0237(18) 0.061(2) 0.0068(16) 0.0139(18) 0.0079(16)
N5 0.0482(19) 0.0239(18) 0.054(2) 0.0070(15) 0.0171(18) 0.0071(16)
N6 0.047(2) 0.0220(17) 0.0425(19) -0.0029(13) 0.0032(16) 0.0037(16)
C1 0.071(3) 0.046(3) 0.063(3) -0.006(2) -0.030(2) 0.012(2)
C2 0.0427(19) 0.033(2) 0.0262(18) 0.0036(14) -0.0097(14) -0.0098(16)
C3 0.0390(19) 0.042(2) 0.0278(18) -0.0027(17) -0.0005(15) -0.0129(17)
C4 0.0369(16) 0.0216(18) 0.0263(16) 0.0026(14) -0.0048(15) -0.0020(14)
C5 0.0373(17) 0.0237(18) 0.0280(17) -0.0011(15) -0.0023(16) -0.0035(14)
C6 0.067(3) 0.038(2) 0.0272(19) 0.0055(16) -0.0111(18) -0.015(2)
C7 0.127(5) 0.118(6) 0.038(3) 0.006(3) 0.001(3) -0.081(5)
C8 0.0377(19) 0.043(2) 0.0292(19) -0.0033(17) -0.0028(16) -0.0059(17)
C9 0.102(5) 0.051(3) 0.080(4) 0.013(3) 0.039(4) 0.029(3)
C10 0.047(2) 0.025(2) 0.045(2) 0.0007(17) -0.001(2) 0.0051(17)
C11 0.0367(18) 0.0244(19) 0.050(2) 0.0003(18) 0.002(2) 0.0020(15)
C12 0.053(2) 0.024(2) 0.073(3) 0.010(2) 0.016(2) 0.004(2)
C13 0.130(6) 0.053(4) 0.127(6) 0.049(4) 0.074(5) 0.036(4)
C14 0.118(6) 0.073(5) 0.131(6) 0.063(4) 0.074(5) 0.042(4)
C15 0.049(2) 0.030(2) 0.066(3) 0.011(2) 0.011(2) 0.008(2)
C16 0.0403(18) 0.0125(16) 0.051(2) -0.0019(16) -0.0033(19) 0.0030(14)
C17 0.053(3) 0.029(2) 0.058(3) -0.0031(19) 0.018(2) 0.0108(19)
C18 0.145(7) 0.073(4) 0.092(5) 0.035(4) 0.072(5) 0.060(5)

loop_
_atom_type_symbol
_atom_type_description
_atom_type_scat_dispersion_real
_atom_type_scat_dispersion_imag
_atom_type_scat_source
C C 0.0033 0.0016 'International Tables Vol C Tables 4.2.6.8 and 6.1.1.4'
H H 0.0000 0.0000 'International Tables Vol C Tables 4.2.6.8 and 6.1.1.4'
N N 0.0061 0.0033 'International Tables Vol C Tables 4.2.6.8 and 6.1.1.4'
O O 0.0106 0.0060 'International Tables Vol C Tables 4.2.6.8 and 6.1.1.4'
Cu Cu 0.3201 1.2651 'International Tables Vol C Tables 4.2.6.8 and 6.1.1.4'

loop_
_geom_angle_atom_site_label_1
_geom_angle_atom_site_label_2
_geom_angle_atom_site_label_3
_geom_angle
_geom_angle_site_symmetry_1
_geom_angle_site_symmetry_3
N1 Cu1 N3 167.60(15) . .
N1 Cu1 O1 81.81(12) . .
N3 Cu1 O1 98.77(13) . .
N1 Cu1 O2 83.49(12) . .
N3 Cu1 O2 93.63(13) . .
O1 Cu1 O2 162.65(11) . .
N1 Cu1 O5 96.63(13) . .
N3 Cu1 O5 95.57(14) . .
O1 Cu1 O5 97.71(13) . .
O2 Cu1 O5 93.09(13) . .
N2 Cu2 N6 164.94(16) . .
N2 Cu2 O4 82.14(12) . .
N6 Cu2 O4 98.41(13) . .
N2 Cu2 O3 83.35(12) . .
N6 Cu2 O3 93.53(13) . .
O4 Cu2 O3 163.38(12) . .
N2 Cu2 O6 98.01(14) . .
N6 Cu2 O6 96.81(14) . .
O4 Cu2 O6 98.37(13) . .
O3 Cu2 O6 91.62(13) . .
C3 O1 Cu1 115.2(2) . .
C5 O2 Cu1 109.3(2) . .
C4 O3 Cu2 109.0(2) . .
C8 O4 Cu2 115.5(2) . .
C8 O5 Cu1 133.5(3) 3_445 .
C3 O6 Cu2 135.1(3) 3_544 .
C4 N1 C2 125.4(3) . .
C4 N1 Cu1 116.3(2) . .
C2 N1 Cu1 118.3(2) . .
C5 N2 C6 126.1(3) . .
C5 N2 Cu2 116.0(3) . .
C6 N2 Cu2 117.6(3) . .
C10 N3 N4 106.4(3) . .
C10 N3 Cu1 130.0(3) . .
N4 N3 Cu1 122.4(3) . .
C12 N4 N3 111.8(4) . .
C15 N5 N6 111.9(4) . .
C17 N6 N5 104.8(3) . .
C17 N6 Cu2 128.5(3) . .
N5 N6 Cu2 124.5(3) . .
N1 C2 C1 112.4(3) . .
N1 C2 C3 105.8(3) . .
C1 C2 C3 109.6(3) . .
O6 C3 O1 123.7(4) 3_444 .
O6 C3 C2 118.5(4) 3_444 .
O1 C3 C2 117.8(3) . .
O3 C4 N1 129.3(4) . .
O3 C4 C5 119.0(3) . .
N1 C4 C5 111.8(3) . .
O2 C5 N2 129.1(4) . .
O2 C5 C4 119.1(3) . .
N2 C5 C4 111.8(3) . .
N2 C6 C7 112.1(4) . .
N2 C6 C8 107.1(3) . .
C7 C6 C8 111.3(4) . .
O5 C8 O4 123.5(4) 3_545 .
O5 C8 C6 119.4(4) 3_545 .
O4 C8 C6 117.1(3) . .
N3 C10 C11 110.5(4) . .
N3 C10 C9 120.1(4) . .
C11 C10 C9 129.4(4) . .
C12 C11 C10 104.7(3) . .
C12 C11 C11 126.5(3) . 2_445
C10 C11 C11 128.8(3) . 2_445
N4 C12 C11 106.6(4) . .
N4 C12 C13 121.7(5) . .
C11 C12 C13 131.6(4) . .
N5 C15 C16 107.7(4) . .
N5 C15 C14 121.6(5) . .
C16 C15 C14 130.6(4) . .
C15 C16 C17 105.4(3) . .
C15 C16 C16 128.2(3) . 2_455
C17 C16 C16 126.5(3) . 2_455
N6 C17 C16 110.2(4) . .
N6 C17 C18 119.8(4) . .
C16 C17 C18 130.0(4) . .

loop_
_geom_bond_atom_site_label_1
_geom_bond_atom_site_label_2
_geom_bond_distance
_geom_bond_site_symmetry_2
Cu1 N1 1.903(3) .
Cu1 N3 1.970(3) .
Cu1 O1 1.995(3) .
Cu1 O2 2.017(3) .
Cu1 O5 2.257(3) .
Cu2 N2 1.906(3) .
Cu2 N6 1.933(3) .
Cu2 O4 1.987(3) .
Cu2 O3 2.030(3) .
Cu2 O6 2.233(3) .
O1 C3 1.276(5) .
O2 C5 1.268(4) .
O3 C4 1.276(4) .
O4 C8 1.294(5) .
O5 C8 1.230(5) 3_445
O6 C3 1.239(5) 3_544
N1 C4 1.294(5) .
N1 C2 1.445(4) .
N2 C5 1.301(5) .
N2 C6 1.449(5) .
N3 C10 1.322(5) .
N3 N4 1.324(5) .
N4 C12 1.337(5) .
N5 C15 1.338(5) .
N5 N6 1.361(5) .
N6 C17 1.361(5) .
C1 C2 1.511(6) .
C2 C3 1.542(5) .
C3 O6 1.239(5) 3_444
C4 C5 1.514(4) .
C6 C7 1.520(7) .
C6 C8 1.527(6) .
C8 O5 1.230(5) 3_545
C9 C10 1.494(7) .
C10 C11 1.387(6) .
C11 C12 1.385(6) .
C11 C11 1.481(7) 2_445
C12 C13 1.472(7) .
C14 C15 1.498(7) .
C15 C16 1.376(6) .
C16 C17 1.401(6) .
C16 C16 1.475(7) 2_455
C17 C18 1.491(7) .
